data_4330362
loop_
_publ_author_name
'Aurel T\(ab\(acaru'
'Claudio Pettinari'
'Fabio Marchetti'
'Corrado di Nicola'
'Konstantin V. Domasevitch'
'Simona Galli'
'Norberto Masciocchi'
'Stefania Scuri'
'Iolanda Grappasonni'
'Mario Cocchioni'

_publ_contact_author_address
;
      Dipartimento di Scienza e Alta Tecnologia,
      Universita' dell'Insubria,
      Via Valleggio 11, 22100 Como, Italy
;
_publ_contact_author_email simona.galli@uninsubria.it
_publ_contact_author_fax +39-031-2386630
_publ_contact_author_name 'Simona Galli'
_publ_contact_author_phone +39-031-2386627
_publ_section_title
;
 Antibacterial Action of 4,4'-Bipyrazolyl-Based Silver(I) Coordination
 Polymers Embedded in PE Disks
;
_journal_name_full 'Inorganic Chemistry'
_journal_page_first 9775
_journal_page_last 9788
_journal_paper_doi 10.1021/ic3011635
_journal_volume 51
_journal_year 2012
_chemical_formula_moiety 'C6 H6 Ag1 B1 F4 N4'
_chemical_formula_structural 'Ag1 (C6 H6 N4) (B1 F4)'
_chemical_formula_sum 'C6 H6 Ag B F4 N4'
_chemical_formula_weight 328.8
_chemical_name_systematic
;
catena-(4,4'-bipyrazolyl)-ag(i) tetrafluoborate
;
_space_group_crystal_system monoclinic
_space_group_IT_number 7
_symmetry_space_group_name_Hall 'P -2yc'
_symmetry_space_group_name_H-M 'P 1 c 1'
_cell_angle_alpha 90
_cell_angle_beta 112.8648(16)
_cell_angle_gamma 90
_cell_formula_units_Z 2
_cell_length_a 5.27982(14)
_cell_length_b 7.80594(21)
_cell_length_c 13.16341(42)
_cell_measurement_temperature 298
_cell_volume 499.89(3)
_computing_cell_refinement 'TOPAS, Bruker AXS 2005, Karlsruhe, Germany'
_computing_publication_material 'TOPAS, Bruker AXS 2005, Karlsruhe, Germany'
_computing_structure_refinement 'TOPAS, Bruker AXS 2005, Karlsruhe, Germany'
_computing_structure_solution 'TOPAS, Bruker AXS 2005, Karlsruhe, Germany'
_diffrn_ambient_temperature 298
_diffrn_detector_type 'Lynxeye linear position sensitive detector'
_diffrn_measurement_device_type 'Bruker AXS D8 Advance'
_diffrn_radiation_monochromator 'Ni filter'
_diffrn_source_target Cu
_diffrn_source_type 'sealed x-ray tube'
_exptl_crystal_density_diffrn 0.79
_exptl_crystal_F_000 314
_pd_char_colour white
_pd_meas_2theta_range_inc 0.02
_pd_meas_2theta_range_max 105
_pd_meas_2theta_range_min 5
_pd_meas_number_of_points 5001
_pd_meas_scan_method step
_pd_proc_2theta_range_inc 0.02
_pd_proc_2theta_range_max 105
_pd_proc_2theta_range_min 10
_pd_proc_ls_background_function 'Chebychev polynomial'
_pd_proc_ls_pref_orient_corr none
_pd_proc_ls_profile_function 'fundamental parameters approach'
_pd_proc_ls_prof_R_factor 0.054
_pd_proc_ls_prof_wR_expected 0.008
_pd_proc_ls_prof_wR_factor 0.073
_pd_spec_mounting ' packed powder pellet'
_pd_spec_mount_mode reflection
_pd_spec_shape flat_sheet
_pd_spec_size_axial 15
_pd_spec_size_equat 15
_pd_spec_size_thick 0.1
_refine_ls_extinction_method none
_refine_ls_matrix_type fullcycle
_refine_ls_number_parameters 33
_refine_ls_number_restraints 0
_refine_ls_shift/su_max .01
_refine_ls_structure_factor_coef Inet
_refine_ls_weighting_details 'w = 1/[Y~i~]'
_refine_ls_weighting_scheme calc
_cod_data_source_file ic3011635_si_002_5.cif
_cod_data_source_block Compound4
_cod_depositor_comments
;
The following automatic conversions were performed:

'_refine_ls_weighting_scheme' value '1/[Y~i~]' was changed to 'calc'.
New tag '_refine_ls_weighting_details' was created. The value of the
new tag was set to 'w = 1/[Y~i~]'.

Automatic conversion script
Id: cif_fix_values 3143 2015-03-26 13:38:13Z robertas 
;
_cod_original_cell_volume 499.888(25)
_cod_original_formula_sum 'C6 H6 Ag1 B1 F4 N4'
_cod_database_code 4330362

loop_
_symmetry_equiv_pos_as_xyz
'x, -y, z+1/2'
'x, y, z'

loop_
_atom_site_label
_atom_site_type_symbol
_atom_site_symmetry_multiplicity
_atom_site_fract_x
_atom_site_fract_y
_atom_site_fract_z
_atom_site_occupancy
_atom_site_B_iso_or_equiv
Ag Ag 2 0 0.40519(26) 0.25 1 3.451(82)
C1 C 2 0.5648278 0.4549632 0.46732 1 5.451(82)
C2 C 2 0.576176 0.2822616 0.4561108 1 5.451(82)
C3 C 2 0.6944935 0.5297005 0.4074434 1 5.451(82)
C4 C 2 0.4378182 0.5431986 0.5313461 1 5.451(82)
C5 C 2 0.3235005 0.4685261 0.5967673 1 5.451(82)
C6 C 2 0.4111221 0.7158354 0.5370107 1 5.451(82)
N1 N 2 0.7128552 0.2502635 0.3893066 1 5.451(82)
N2 N 2 0.7859794 0.4031891 0.3592284 1 5.451(82)
N3 N 2 0.2261521 0.5950127 0.6428644 1 5.451(82)
N4 N 2 0.2803053 0.7478583 0.6059328 1 5.451(82)
H1 H 2 0.5296549 0.198773 0.4992432 1 5.451(82)
H2 H 2 0.7506198 0.1403809 0.3674838 1 5.451(82)
H3 H 2 0.71718 0.6492834 0.4005139 1 5.451(82)
H4 H 2 0.3134172 0.3489964 0.6082497 1 5.451(82)
H5 H 2 0.2347514 0.857708 0.6249417 1 5.451(82)
H6 H 2 0.4729912 0.7993888 0.4994229 1 5.451(82)
B B 2 -0.01188961 0.08080982 0.7474001 1 5.451(82)
F1 F 2 -0.286403 0.07260383 0.7187991 1 5.451(82)
F2 F 2 0.05070109 0.02298835 0.6633085 1 5.451(82)
F3 F 2 0.115572 -0.01704517 0.8374899 1 5.451(82)
F4 F 2 0.07248253 0.2447744 0.7701224 1 5.451(82)

loop_
_atom_type_symbol
_atom_type_description
_atom_type_scat_source
C C 'International Tables for Crystallography (Vol. IV)'
H H 'International Tables for Crystallography (Vol. IV)'
Ag Ag 'International Tables for Crystallography (Vol. IV)'
B B 'International Tables for Crystallography (Vol. IV)'
F F 'International Tables for Crystallography (Vol. IV)'
N N 'International Tables for Crystallography (Vol. IV)'

loop_
_diffrn_radiation_type
_diffrn_radiation_wavelength
CuK\a~1~ 1.54056
CuK\a~2~ 1.54439
